data_4072492
loop_
_publ_author_name
'Durand, J\'er\^ome'
'Gladiali, Serafino'
'Erre, Giulia'
'Zangrando, Ennio'
'Milani, Barbara'

_publ_section_title
;
 Palladium Chemistry of 2-Ferrocenyl-1,10-phenanthroline Ligand
;
_journal_issue 4
_journal_name_full Organometallics
_journal_page_first 810
_journal_paper_doi 10.1021/om060703a
_journal_volume 26
_journal_year 2007
_chemical_formula_moiety 'C24 H18 Fe N3 Pd 1+, P F6 1-, C H2 Cl2'
_chemical_formula_sum 'C25 H20 Cl2 F6 Fe N3 P Pd'
_chemical_formula_weight 740.56
_chemical_name_systematic
;
acetonitrile-(2-(1,10-phenanthroline)-ferrocenyl)-palladium(II) 
exafluorophosphate dichloromethane solvate
;
_space_group_IT_number 14
_symmetry_cell_setting monoclinic
_symmetry_space_group_name_Hall '-P 2yn'
_symmetry_space_group_name_H-M 'P 1 21/n 1'
_atom_sites_solution_hydrogens geom
_atom_sites_solution_primary direct
_atom_sites_solution_secondary difmap
_audit_creation_method SHELXL-97
_cell_angle_alpha 90.00
_cell_angle_beta 96.86(3)
_cell_angle_gamma 90.00
_cell_formula_units_Z 4
_cell_length_a 10.105(3)
_cell_length_b 22.529(5)
_cell_length_c 11.948(4)
_cell_measurement_temperature 293(2)
_cell_volume 2700.6(14)
_computing_cell_refinement 'Denzo (Otwinowski & Minor 1997)'
_computing_data_collection 'Supergui (Nonius BV, 1997-2000)'
_computing_data_reduction 'Denzo and Scalepack (Otwinowski & Minor 1997)'
_computing_molecular_graphics 'Ortep3/windows (Farrugia,1997)'
_computing_publication_material 'Wingx 1.70.00 (Farrugia, 1999)'
_computing_structure_refinement 'SHELX97 (Sheldrick, 1998)'
_computing_structure_solution 'SHELX97 (Sheldrick, 1998)'
_diffrn_ambient_temperature 293(2)
_diffrn_detector_area_resol_mean 14
_diffrn_measured_fraction_theta_full 0.934
_diffrn_measured_fraction_theta_max 0.934
_diffrn_measurement_device_type '135mm CCD camera on \k-goniostat'
_diffrn_measurement_method 'CCD rotation images, thick slices'
_diffrn_radiation_monochromator 'vertically mounted graphite crystal'
_diffrn_radiation_source 'Enraf Nonius FR590'
_diffrn_radiation_type CuK\a
_diffrn_radiation_wavelength 1.54178
_diffrn_reflns_av_R_equivalents 0.0419
_diffrn_reflns_av_sigmaI/netI 0.0527
_diffrn_reflns_limit_h_max 10
_diffrn_reflns_limit_h_min -10
_diffrn_reflns_limit_k_max 24
_diffrn_reflns_limit_k_min -24
_diffrn_reflns_limit_l_max 12
_diffrn_reflns_limit_l_min -12
_diffrn_reflns_number 11735
_diffrn_reflns_theta_full 56.05
_diffrn_reflns_theta_max 56.05
_diffrn_reflns_theta_min 5.42
_exptl_absorpt_coefficient_mu 12.639
_exptl_absorpt_correction_T_max 0.0800
_exptl_absorpt_correction_T_min 0.0681
_exptl_absorpt_correction_type refdelf
_exptl_absorpt_process_details
;
Parkin S,Moezzi B & Hope H, (1995) J. Appl. Cryst. 28, 53-56
Cubic fit to sin(theta)/lambda - 24 parameters
;
_exptl_crystal_colour 'dark purple'
_exptl_crystal_density_diffrn 1.821
_exptl_crystal_density_method 'not measured'
_exptl_crystal_description prism
_exptl_crystal_F_000 1464
_exptl_crystal_size_max 0.35
_exptl_crystal_size_mid 0.25
_exptl_crystal_size_min 0.20
_refine_diff_density_max 0.791
_refine_diff_density_min -0.728
_refine_diff_density_rms 0.100
_refine_ls_extinction_method none
_refine_ls_goodness_of_fit_ref 1.056
_refine_ls_hydrogen_treatment constr
_refine_ls_matrix_type full
_refine_ls_number_parameters 389
_refine_ls_number_reflns 3283
_refine_ls_number_restraints 0
_refine_ls_restrained_S_all 1.054
_refine_ls_R_factor_all 0.0784
_refine_ls_R_factor_gt 0.0611
_refine_ls_shift/su_max 0.001
_refine_ls_shift/su_mean 0.000
_refine_ls_structure_factor_coef Fsqd
_refine_ls_weighting_details 'calc w=1/[\s^2^(Fo^2^)+(0.0963P)^2^+6.8200P] where P=(Fo^2^+2Fc^2^)/3'
_refine_ls_weighting_scheme calc
_refine_ls_wR_factor_gt 0.1584
_refine_ls_wR_factor_ref 0.1709
_reflns_number_gt 2593
_reflns_number_total 3283
_reflns_threshold_expression >2sigma(I)
_cod_data_source_file om060703asi20061221_090009.cif
_cod_data_source_block 6
_cod_original_cell_volume 2700.5(13)
_cod_original_sg_symbol_H-M 'P 21/n'
_cod_database_code 4072492

loop_
_symmetry_equiv_pos_as_xyz
'x, y, z'
'-x+1/2, y+1/2, -z+1/2'
'-x, -y, -z'
'x-1/2, -y-1/2, z-1/2'

loop_
_atom_site_label
_atom_site_type_symbol
_atom_site_fract_x
_atom_site_fract_y
_atom_site_fract_z
_atom_site_U_iso_or_equiv
_atom_site_adp_type
_atom_site_occupancy
_atom_site_symmetry_multiplicity
_atom_site_calc_flag
_atom_site_refinement_flags
Pd Pd 0.84075(6) 0.06330(3) 0.54518(5) 0.0571(3) Uani 1 1 d .
Fe Fe 0.71589(13) -0.02821(6) 0.75057(11) 0.0561(4) Uani 1 1 d .
N1 N 0.8070(7) 0.0885(3) 0.3685(6) 0.0579(18) Uani 1 1 d .
N2 N 0.8266(6) -0.0166(3) 0.4748(5) 0.0511(17) Uani 1 1 d .
C1 C 0.7963(9) 0.1400(4) 0.3159(9) 0.072(3) Uani 1 1 d .
H1 H 0.8031 0.1748 0.3581 0.087 Uiso 1 1 calc R
C2 C 0.7753(11) 0.1438(6) 0.2001(10) 0.088(3) Uani 1 1 d .
H2 H 0.7692 0.1810 0.1661 0.106 Uiso 1 1 calc R
C3 C 0.7635(10) 0.0948(6) 0.1348(9) 0.082(3) Uani 1 1 d .
H3 H 0.7493 0.0981 0.0567 0.098 Uiso 1 1 calc R
C4 C 0.7727(9) 0.0390(5) 0.1859(8) 0.070(3) Uani 1 1 d .
C5 C 0.7961(8) 0.0378(4) 0.3052(8) 0.063(2) Uani 1 1 d .
C6 C 0.8030(8) -0.0176(4) 0.3612(9) 0.061(2) Uani 1 1 d .
C7 C 0.7899(9) -0.0712(4) 0.3043(8) 0.064(2) Uani 1 1 d .
C8 C 0.7989(9) -0.1225(4) 0.3701(10) 0.075(3) Uani 1 1 d .
H8 H 0.7894 -0.1594 0.3351 0.089 Uiso 1 1 calc R
C9 C 0.8215(9) -0.1198(4) 0.4850(9) 0.068(3) Uani 1 1 d .
H9 H 0.8272 -0.1540 0.5288 0.082 Uiso 1 1 calc R
C10 C 0.8356(8) -0.0636(4) 0.5343(9) 0.066(3) Uani 1 1 d .
C11 C 0.7603(10) -0.0160(6) 0.1286(9) 0.083(3) Uani 1 1 d .
H11 H 0.7468 -0.0157 0.0502 0.100 Uiso 1 1 calc R
C12 C 0.7670(10) -0.0687(6) 0.1817(11) 0.085(3) Uani 1 1 d .
H12 H 0.7569 -0.1036 0.1400 0.102 Uiso 1 1 calc R
N3 N 0.8565(8) 0.1424(4) 0.6184(6) 0.070(2) Uani 1 1 d .
C13 C 0.8662(10) 0.1898(5) 0.6526(9) 0.078(3) Uani 1 1 d .
C14 C 0.8780(14) 0.2501(5) 0.6964(11) 0.115(5) Uani 1 1 d .
H14A H 0.8003 0.2597 0.7318 0.173 Uiso 1 1 calc R
H14B H 0.8857 0.2772 0.6357 0.173 Uiso 1 1 calc R
H14C H 0.9557 0.2530 0.7508 0.173 Uiso 1 1 calc R
C15 C 0.8669(8) 0.0133(4) 0.6830(8) 0.061(2) Uani 1 1 d .
C16 C 0.8626(9) -0.0493(4) 0.6551(8) 0.064(2) Uani 1 1 d .
C17 C 0.8778(9) -0.0826(5) 0.7589(9) 0.071(3) Uani 1 1 d .
H17 H 0.8764 -0.1236 0.7661 0.086 Uiso 1 1 calc R
C18 C 0.8955(9) -0.0409(5) 0.8473(9) 0.077(3) Uani 1 1 d .
H18 H 0.9100 -0.0502 0.9236 0.092 Uiso 1 1 calc R
C19 C 0.8876(9) 0.0173(5) 0.8025(8) 0.068(3) Uani 1 1 d .
H19 H 0.8949 0.0522 0.8442 0.081 Uiso 1 1 calc R
C20 C 0.5450(9) 0.0193(5) 0.7006(11) 0.081(3) Uani 1 1 d .
H20 H 0.5383 0.0551 0.6617 0.098 Uiso 1 1 calc R
C21 C 0.5375(9) -0.0380(5) 0.6512(8) 0.076(3) Uani 1 1 d .
H21 H 0.5281 -0.0469 0.5747 0.091 Uiso 1 1 calc R
C22 C 0.5470(9) -0.0783(4) 0.7396(10) 0.072(3) Uani 1 1 d .
H22 H 0.5435 -0.1194 0.7316 0.086 Uiso 1 1 calc R
C23 C 0.5628(10) -0.0480(5) 0.8425(9) 0.078(3) Uani 1 1 d .
H23 H 0.5708 -0.0651 0.9139 0.093 Uiso 1 1 calc R
C24 C 0.5643(10) 0.0127(5) 0.8181(11) 0.082(3) Uani 1 1 d .
H24 H 0.5761 0.0433 0.8707 0.099 Uiso 1 1 calc R
P1 P 0.5442(3) 0.20700(11) 0.8862(2) 0.0781(8) Uani 1 1 d .
F1 F 0.6913(13) 0.1808(9) 0.8861(18) 0.146(7) Uani 0.70(3) 1 d P
F2 F 0.610(3) 0.2358(7) 1.0021(10) 0.154(9) Uani 0.70(3) 1 d P
F3 F 0.406(2) 0.2317(10) 0.903(3) 0.215(14) Uani 0.70(3) 1 d P
F4 F 0.502(2) 0.1724(6) 0.7766(10) 0.147(8) Uani 0.70(3) 1 d P
F1A F 0.677(3) 0.2115(15) 0.946(3) 0.099(10) Uani 0.30(3) 1 d P
F2A F 0.500(4) 0.2540(12) 0.965(3) 0.096(10) Uani 0.30(3) 1 d P
F3A F 0.407(3) 0.2114(12) 0.814(2) 0.094(10) Uani 0.30(3) 1 d P
F4A F 0.611(5) 0.1708(15) 0.802(4) 0.132(13) Uani 0.30(3) 1 d P
F5 F 0.5816(8) 0.2641(3) 0.8179(6) 0.122(2) Uani 1 1 d .
F6 F 0.5087(8) 0.1516(3) 0.9558(7) 0.128(3) Uani 1 1 d .
C25 C 0.4819(16) 0.2538(7) 0.5337(13) 0.134(5) Uani 1 1 d .
H251 H 0.5024 0.2540 0.6151 0.160 Uiso 1 1 calc R
H252 H 0.3862 0.2583 0.5163 0.160 Uiso 1 1 calc R
Cl1 Cl 0.5270(5) 0.18733(19) 0.4843(3) 0.1461(14) Uani 1 1 d .
Cl2 Cl 0.5575(7) 0.3132(3) 0.4805(5) 0.207(3) Uani 1 1 d .

loop_
_atom_site_aniso_label
_atom_site_aniso_U_11
_atom_site_aniso_U_22
_atom_site_aniso_U_33
_atom_site_aniso_U_23
_atom_site_aniso_U_13
_atom_site_aniso_U_12
Pd 0.0479(5) 0.0599(5) 0.0635(5) -0.0025(3) 0.0060(3) -0.0035(3)
Fe 0.0398(8) 0.0667(9) 0.0612(8) 0.0050(6) 0.0034(7) 0.0025(6)
N1 0.044(4) 0.063(4) 0.066(5) 0.007(4) 0.006(4) 0.004(3)
N2 0.040(4) 0.076(5) 0.040(4) 0.005(4) 0.014(3) 0.000(3)
C1 0.058(6) 0.077(7) 0.082(7) 0.015(5) 0.007(5) -0.003(5)
C2 0.070(8) 0.106(9) 0.087(8) 0.033(7) 0.004(6) -0.003(6)
C3 0.053(7) 0.138(10) 0.055(6) 0.015(7) 0.006(5) -0.003(7)
C4 0.039(6) 0.105(8) 0.066(7) -0.002(6) 0.005(5) -0.003(5)
C5 0.035(5) 0.086(7) 0.068(6) 0.006(5) 0.006(4) 0.000(4)
C6 0.035(5) 0.062(5) 0.090(7) -0.003(5) 0.022(5) 0.001(4)
C7 0.046(6) 0.072(6) 0.074(7) -0.012(5) 0.010(5) 0.002(4)
C8 0.052(6) 0.070(6) 0.103(8) -0.031(6) 0.017(6) -0.005(5)
C9 0.053(6) 0.059(6) 0.094(8) 0.003(5) 0.011(5) -0.002(4)
C10 0.041(6) 0.063(6) 0.093(8) -0.011(6) 0.008(5) 0.007(4)
C11 0.052(7) 0.139(11) 0.058(6) -0.026(7) 0.001(5) -0.006(7)
C12 0.055(7) 0.104(9) 0.096(9) -0.032(7) 0.007(6) 0.000(6)
N3 0.072(6) 0.083(6) 0.058(5) 0.002(4) 0.022(4) -0.005(4)
C13 0.073(7) 0.075(7) 0.086(7) -0.004(6) 0.008(6) -0.008(6)
C14 0.153(13) 0.074(7) 0.123(10) -0.031(7) 0.037(9) -0.019(8)
C15 0.035(5) 0.075(6) 0.069(6) 0.006(5) -0.008(5) 0.001(4)
C16 0.047(6) 0.063(5) 0.081(7) 0.001(5) 0.007(5) 0.011(4)
C17 0.047(6) 0.083(6) 0.084(7) 0.020(6) 0.005(5) 0.015(5)
C18 0.049(6) 0.109(8) 0.070(7) 0.017(7) 0.000(5) 0.006(6)
C19 0.050(6) 0.087(7) 0.066(6) -0.004(5) 0.006(5) -0.012(5)
C20 0.047(6) 0.075(7) 0.121(10) 0.022(7) 0.005(6) 0.008(5)
C21 0.050(6) 0.115(9) 0.060(6) 0.015(6) -0.006(5) 0.019(6)
C22 0.050(6) 0.063(5) 0.102(8) -0.006(6) 0.008(6) 0.002(4)
C23 0.060(7) 0.096(8) 0.078(7) 0.011(6) 0.009(5) -0.009(6)
C24 0.057(7) 0.093(8) 0.099(9) -0.026(6) 0.018(6) -0.001(6)
P1 0.087(2) 0.0655(15) 0.0800(18) 0.0010(14) 0.0043(17) -0.0054(14)
F1 0.094(10) 0.190(15) 0.157(15) 0.015(12) 0.030(10) 0.027(9)
F2 0.26(3) 0.111(9) 0.081(8) -0.011(7) -0.006(11) -0.042(12)
F3 0.157(16) 0.203(19) 0.31(3) 0.12(2) 0.12(2) 0.105(15)
F4 0.21(2) 0.123(10) 0.096(8) -0.015(7) -0.033(9) -0.047(12)
F1A 0.093(13) 0.105(13) 0.098(13) 0.003(9) 0.004(9) 0.005(9)
F2A 0.099(14) 0.093(12) 0.096(13) -0.016(8) 0.019(9) 0.005(9)
F3A 0.089(13) 0.094(12) 0.096(13) 0.001(8) -0.004(9) -0.014(8)
F4A 0.137(16) 0.129(15) 0.132(16) -0.017(9) 0.023(10) 0.006(10)
F5 0.169(7) 0.090(4) 0.107(5) 0.020(4) 0.018(5) -0.024(4)
F6 0.144(6) 0.093(4) 0.145(6) 0.042(4) 0.010(5) -0.018(4)
C25 0.134(9) 0.150(9) 0.119(8) -0.013(7) 0.026(7) 0.015(7)
Cl1 0.169(4) 0.141(3) 0.127(3) -0.014(2) 0.013(3) 0.016(3)
Cl2 0.277(7) 0.172(4) 0.179(5) -0.034(4) 0.051(5) -0.090(5)

loop_
_atom_type_symbol
_atom_type_description
_atom_type_scat_dispersion_real
_atom_type_scat_dispersion_imag
_atom_type_scat_source
C C 0.0181 0.0091 'International Tables Vol C Tables 4.2.6.8 and 6.1.1.4'
H H 0.0000 0.0000 'International Tables Vol C Tables 4.2.6.8 and 6.1.1.4'
N N 0.0311 0.0180 'International Tables Vol C Tables 4.2.6.8 and 6.1.1.4'
Fe Fe -1.1336 3.1974 'International Tables Vol C Tables 4.2.6.8 and 6.1.1.4'
Pd Pd 0.1215 3.9337 'International Tables Vol C Tables 4.2.6.8 and 6.1.1.4'
P P 0.2955 0.4335 'International Tables Vol C Tables 4.2.6.8 and 6.1.1.4'
F F 0.0727 0.0534 'International Tables Vol C Tables 4.2.6.8 and 6.1.1.4'
Cl Cl 0.3639 0.7018 'International Tables Vol C Tables 4.2.6.8 and 6.1.1.4'

loop_
_geom_angle_atom_site_label_1
_geom_angle_atom_site_label_2
_geom_angle_atom_site_label_3
_geom_angle
N2 Pd N3 178.9(3)
N2 Pd C15 80.4(3)
N3 Pd C15 98.5(3)
N2 Pd N1 80.2(3)
N3 Pd N1 100.9(3)
C15 Pd N1 160.6(3)
C16 Fe C24 164.3(5)
C16 Fe C22 119.7(4)
C24 Fe C22 67.2(4)
C16 Fe C17 41.5(4)
C24 Fe C17 153.0(5)
C22 Fe C17 109.4(4)
C16 Fe C15 41.8(4)
C24 Fe C15 125.7(4)
C22 Fe C15 152.9(4)
C17 Fe C15 70.1(4)
C16 Fe C19 68.8(4)
C24 Fe C19 107.7(4)
C22 Fe C19 166.0(4)
C17 Fe C19 68.8(4)
C15 Fe C19 40.7(4)
C16 Fe C21 107.4(4)
C24 Fe C21 68.1(4)
C22 Fe C21 39.7(4)
C17 Fe C21 127.5(5)
C15 Fe C21 118.0(4)
C19 Fe C21 152.3(4)
C16 Fe C23 153.8(4)
C24 Fe C23 40.0(4)
C22 Fe C23 40.0(4)
C17 Fe C23 119.8(4)
C15 Fe C23 163.9(4)
C19 Fe C23 127.8(4)
C21 Fe C23 67.6(4)
C16 Fe C18 68.2(4)
C24 Fe C18 119.8(5)
C22 Fe C18 129.6(4)
C17 Fe C18 40.3(4)
C15 Fe C18 68.5(4)
C19 Fe C18 40.4(4)
C21 Fe C18 165.8(5)
C23 Fe C18 110.0(4)
C16 Fe C20 127.0(4)
C24 Fe C20 40.1(4)
C22 Fe C20 66.6(4)
C17 Fe C20 165.5(5)
C15 Fe C20 106.7(4)
C19 Fe C20 118.6(4)
C21 Fe C20 40.4(4)
C23 Fe C20 66.9(4)
C18 Fe C20 152.9(5)
C1 N1 C5 118.4(8)
C1 N1 Pd 133.5(7)
C5 N1 Pd 108.2(6)
C10 N2 C6 122.7(8)
C10 N2 Pd 121.4(6)
C6 N2 Pd 115.9(6)
N1 C1 C2 121.8(10)
C3 C2 C1 121.6(10)
C2 C3 C4 119.2(10)
C3 C4 C11 125.5(11)
C3 C4 C5 116.9(10)
C11 C4 C5 117.7(10)
N1 C5 C6 118.6(8)
N1 C5 C4 122.2(9)
C6 C5 C4 119.1(9)
N2 C6 C7 120.2(9)
N2 C6 C5 117.0(8)
C7 C6 C5 122.7(10)
C6 C7 C8 116.8(9)
C6 C7 C12 117.0(9)
C8 C7 C12 126.2(9)
C9 C8 C7 121.4(9)
C8 C9 C10 117.5(9)
N2 C10 C9 121.5(10)
N2 C10 C16 111.1(8)
C9 C10 C16 127.5(10)
C12 C11 C4 123.3(10)
C11 C12 C7 120.1(10)
C13 N3 Pd 174.7(8)
N3 C13 C14 179.7(13)
C19 C15 C16 106.8(8)
C19 C15 Pd 141.9(8)
C16 C15 Pd 111.3(7)
C19 C15 Fe 70.0(5)
C16 C15 Fe 68.9(5)
Pd C15 Fe 123.9(4)
C17 C16 C15 108.1(9)
C17 C16 C10 136.0(9)
C15 C16 C10 115.7(8)
C17 C16 Fe 69.4(5)
C15 C16 Fe 69.3(5)
C10 C16 Fe 122.7(6)
C18 C17 C16 106.9(9)
C18 C17 Fe 70.4(6)
C16 C17 Fe 69.1(5)
C17 C18 C19 109.7(9)
C17 C18 Fe 69.3(6)
C19 C18 Fe 69.7(5)
C18 C19 C15 108.5(9)
C18 C19 Fe 70.0(6)
C15 C19 Fe 69.3(5)
C24 C20 C21 108.3(9)
C24 C20 Fe 69.1(6)
C21 C20 Fe 69.4(5)
C22 C21 C20 106.5(10)
C22 C21 Fe 69.7(6)
C20 C21 Fe 70.2(6)
C21 C22 C23 109.9(9)
C21 C22 Fe 70.6(6)
C23 C22 Fe 70.5(6)
C22 C23 C24 107.3(10)
C22 C23 Fe 69.5(6)
C24 C23 Fe 69.4(6)
C23 C24 C20 108.0(10)
C23 C24 Fe 70.6(6)
C20 C24 Fe 70.9(6)
F1A P1 F4A 85(2)
F1A P1 F2A 88.4(18)
F4A P1 F2A 167(2)
F1A P1 F4 126.9(17)
F4A P1 F4 42.2(16)
F2A P1 F4 143.8(16)
F1A P1 F3 135.6(19)
F4A P1 F3 140(2)
F2A P1 F3 47.7(12)
F4 P1 F3 97.5(14)
F1A P1 F3A 171.3(14)
F4A P1 F3A 96(2)
F2A P1 F3A 89.2(16)
F4 P1 F3A 54.7(11)
F3 P1 F3A 43.9(12)
F1A P1 F6 93.0(11)
F4A P1 F6 94.1(14)
F2A P1 F6 97.1(12)
F4 P1 F6 89.5(6)
F3 P1 F6 87.2(7)
F3A P1 F6 95.7(10)
F1A P1 F5 86.2(11)
F4A P1 F5 86.8(14)
F2A P1 F5 82.0(12)
F4 P1 F5 91.8(6)
F3 P1 F5 92.7(7)
F3A P1 F5 85.2(10)
F6 P1 F5 178.8(5)
F1A P1 F1 38.6(13)
F4A P1 F1 46.8(17)
F2A P1 F1 127.0(15)
F4 P1 F1 88.5(9)
F3 P1 F1 172.7(12)
F3A P1 F1 142.7(13)
F6 P1 F1 88.7(6)
F5 P1 F1 91.2(6)
F1A P1 F2 43.9(13)
F4A P1 F2 129(2)
F2A P1 F2 46.0(12)
F4 P1 F2 170.2(11)
F3 P1 F2 91.8(14)
F3A P1 F2 135.0(14)
F6 P1 F2 87.8(5)
F5 P1 F2 90.9(5)
F1 P1 F2 82.0(10)
Cl1 C25 Cl2 114.5(9)

loop_
_geom_bond_atom_site_label_1
_geom_bond_atom_site_label_2
_geom_bond_distance
Pd N2 1.984(7)
Pd N3 1.984(9)
Pd C15 1.986(9)
Pd N1 2.173(7)
Fe C16 2.032(9)
Fe C24 2.035(10)
Fe C22 2.037(10)
Fe C17 2.037(9)
Fe C15 2.037(9)
Fe C19 2.047(9)
Fe C21 2.048(10)
Fe C23 2.050(10)
Fe C18 2.051(10)
Fe C20 2.058(10)
N1 C1 1.319(11)
N1 C5 1.368(12)
N2 C10 1.273(11)
N2 C6 1.350(11)
C1 C2 1.377(15)
C2 C3 1.348(15)
C3 C4 1.396(15)
C4 C11 1.413(15)
C4 C5 1.417(13)
C5 C6 1.412(13)
C6 C7 1.384(12)
C7 C8 1.396(14)
C7 C12 1.457(15)
C8 C9 1.366(14)
C9 C10 1.397(12)
C10 C16 1.472(14)
C11 C12 1.344(15)
N3 C13 1.142(12)
C13 C14 1.455(15)
C15 C19 1.421(13)
C15 C16 1.450(12)
C16 C17 1.441(13)
C17 C18 1.409(15)
C18 C19 1.414(14)
C20 C24 1.402(15)
C20 C21 1.419(15)
C21 C22 1.387(14)
C22 C23 1.399(15)
C23 C24 1.399(14)
P1 F1A 1.44(3)
P1 F4A 1.52(3)
P1 F2A 1.52(2)
P1 F4 1.539(11)
P1 F3 1.540(14)
P1 F3A 1.54(3)
P1 F6 1.565(7)
P1 F5 1.593(6)
P1 F1 1.600(14)
P1 F2 1.600(12)
F1 F1A 1.02(3)
F1 F4A 1.24(5)
F2 F1A 1.15(3)
F2 F2A 1.22(3)
F3 F3A 1.15(3)
F3 F2A 1.24(3)
F4 F4A 1.10(4)
F4 F3A 1.42(3)
C25 Cl1 1.693(15)
C25 Cl2 1.700(16)

loop_
_geom_torsion_atom_site_label_1
_geom_torsion_atom_site_label_2
_geom_torsion_atom_site_label_3
_geom_torsion_atom_site_label_4
_geom_torsion
N2 Pd N1 C1 179.4(9)
N3 Pd N1 C1 -0.9(9)
C15 Pd N1 C1 179.5(9)
N2 Pd N1 C5 -0.8(5)
N3 Pd N1 C5 178.9(5)
C15 Pd N1 C5 -0.7(12)
N3 Pd N2 C10 17(14)
C15 Pd N2 C10 1.1(7)
N1 Pd N2 C10 -178.9(7)
N3 Pd N2 C6 -165(14)
C15 Pd N2 C6 179.2(6)
N1 Pd N2 C6 -0.8(5)
C5 N1 C1 C2 -0.3(14)
Pd N1 C1 C2 179.5(7)
N1 C1 C2 C3 0.6(16)
C1 C2 C3 C4 0.0(16)
C2 C3 C4 C11 179.0(10)
C2 C3 C4 C5 -0.8(14)
C1 N1 C5 C6 -177.9(8)
Pd N1 C5 C6 2.2(9)
C1 N1 C5 C4 -0.6(13)
Pd N1 C5 C4 179.6(7)
C3 C4 C5 N1 1.1(13)
C11 C4 C5 N1 -178.7(8)
C3 C4 C5 C6 178.4(8)
C11 C4 C5 C6 -1.4(13)
C10 N2 C6 C7 -1.2(12)
Pd N2 C6 C7 -179.3(6)
C10 N2 C6 C5 -179.6(8)
Pd N2 C6 C5 2.3(9)
N1 C5 C6 N2 -3.2(12)
C4 C5 C6 N2 179.4(7)
N1 C5 C6 C7 178.5(8)
C4 C5 C6 C7 1.1(13)
N2 C6 C7 C8 1.6(13)
C5 C6 C7 C8 179.9(8)
N2 C6 C7 C12 -178.9(8)
C5 C6 C7 C12 -0.6(13)
C6 C7 C8 C9 -0.9(14)
C12 C7 C8 C9 179.7(9)
C7 C8 C9 C10 -0.2(14)
C6 N2 C10 C9 0.0(13)
Pd N2 C10 C9 177.9(6)
C6 N2 C10 C16 179.6(7)
Pd N2 C10 C16 -2.4(10)
C8 C9 C10 N2 0.7(14)
C8 C9 C10 C16 -178.9(9)
C3 C4 C11 C12 -178.5(10)
C5 C4 C11 C12 1.3(15)
C4 C11 C12 C7 -0.9(17)
C6 C7 C12 C11 0.5(15)
C8 C7 C12 C11 179.9(10)
N2 Pd N3 C13 152(12)
C15 Pd N3 C13 168(9)
N1 Pd N3 C13 -12(10)
Pd N3 C13 C14 137(100)
N2 Pd C15 C19 -178.5(11)
N3 Pd C15 C19 1.8(11)
N1 Pd C15 C19 -178.5(8)
N2 Pd C15 C16 0.7(6)
N3 Pd C15 C16 -179.0(6)
N1 Pd C15 C16 0.6(13)
N2 Pd C15 Fe -77.7(5)
N3 Pd C15 Fe 102.7(5)
N1 Pd C15 Fe -77.7(11)
C16 Fe C15 C19 -118.0(8)
C24 Fe C15 C19 74.8(7)
C22 Fe C15 C19 -174.2(8)
C17 Fe C15 C19 -80.3(6)
C21 Fe C15 C19 156.9(6)
C23 Fe C15 C19 50.4(16)
C18 Fe C15 C19 -37.1(6)
C20 Fe C15 C19 114.6(7)
C24 Fe C15 C16 -167.2(6)
C22 Fe C15 C16 -56.2(10)
C17 Fe C15 C16 37.7(6)
C19 Fe C15 C16 118.0(8)
C21 Fe C15 C16 -85.1(6)
C23 Fe C15 C16 168.4(13)
C18 Fe C15 C16 80.9(6)
C20 Fe C15 C16 -127.3(6)
C16 Fe C15 Pd 102.2(8)
C24 Fe C15 Pd -65.0(8)
C22 Fe C15 Pd 46.0(11)
C17 Fe C15 Pd 139.9(7)
C19 Fe C15 Pd -139.8(9)
C21 Fe C15 Pd 17.1(7)
C23 Fe C15 Pd -89.4(15)
C18 Fe C15 Pd -176.9(7)
C20 Fe C15 Pd -25.2(7)
C19 C15 C16 C17 1.3(10)
Pd C15 C16 C17 -178.2(6)
Fe C15 C16 C17 -58.8(6)
C19 C15 C16 C10 177.4(8)
Pd C15 C16 C10 -2.1(10)
Fe C15 C16 C10 117.3(8)
C19 C15 C16 Fe 60.1(6)
Pd C15 C16 Fe -119.4(5)
N2 C10 C16 C17 177.5(10)
C9 C10 C16 C17 -2.9(17)
N2 C10 C16 C15 2.9(11)
C9 C10 C16 C15 -177.5(8)
N2 C10 C16 Fe 83.9(9)
C9 C10 C16 Fe -96.5(10)
C24 Fe C16 C17 161.6(15)
C22 Fe C16 C17 -86.1(7)
C15 Fe C16 C17 119.8(8)
C19 Fe C16 C17 81.6(6)
C21 Fe C16 C17 -127.5(7)
C23 Fe C16 C17 -53.0(12)
C18 Fe C16 C17 38.1(6)
C20 Fe C16 C17 -167.8(6)
C24 Fe C16 C15 41.8(18)
C22 Fe C16 C15 154.2(5)
C17 Fe C16 C15 -119.8(8)
C19 Fe C16 C15 -38.1(5)
C21 Fe C16 C15 112.7(6)
C23 Fe C16 C15 -172.8(8)
C18 Fe C16 C15 -81.7(6)
C20 Fe C16 C15 72.4(7)
C24 Fe C16 C10 -66.2(18)
C22 Fe C16 C10 46.1(9)
C17 Fe C16 C10 132.2(11)
C15 Fe C16 C10 -108.0(9)
C19 Fe C16 C10 -146.2(9)
C21 Fe C16 C10 4.7(9)
C23 Fe C16 C10 79.2(12)
C18 Fe C16 C10 170.3(9)
C20 Fe C16 C10 -35.6(10)
C15 C16 C17 C18 -1.9(10)
C10 C16 C17 C18 -176.8(10)
Fe C16 C17 C18 -60.6(6)
C15 C16 C17 Fe 58.7(6)
C10 C16 C17 Fe -116.2(11)
C16 Fe C17 C18 117.8(8)
C24 Fe C17 C18 -51.4(12)
C22 Fe C17 C18 -129.0(6)
C15 Fe C17 C18 79.8(6)
C19 Fe C17 C18 36.2(6)
C21 Fe C17 C18 -169.6(6)
C23 Fe C17 C18 -86.2(7)
C20 Fe C17 C18 159.8(15)
C24 Fe C17 C16 -169.1(9)
C22 Fe C17 C16 113.3(6)
C15 Fe C17 C16 -37.9(6)
C19 Fe C17 C16 -81.5(6)
C21 Fe C17 C16 72.6(7)
C23 Fe C17 C16 156.0(6)
C18 Fe C17 C16 -117.8(8)
C20 Fe C17 C16 42.1(19)
C16 C17 C18 C19 1.8(11)
Fe C17 C18 C19 -58.0(7)
C16 C17 C18 Fe 59.7(6)
C16 Fe C18 C17 -39.2(6)
C24 Fe C18 C17 155.9(6)
C22 Fe C18 C17 72.0(8)
C15 Fe C18 C17 -84.3(6)
C19 Fe C18 C17 -121.7(8)
C21 Fe C18 C17 35.4(19)
C23 Fe C18 C17 112.9(6)
C20 Fe C18 C17 -169.0(9)
C16 Fe C18 C19 82.5(6)
C24 Fe C18 C19 -82.4(7)
C22 Fe C18 C19 -166.3(6)
C17 Fe C18 C19 121.7(8)
C15 Fe C18 C19 37.4(6)
C21 Fe C18 C19 157.1(15)
C23 Fe C18 C19 -125.5(6)
C20 Fe C18 C19 -47.3(12)
C17 C18 C19 C15 -1.0(11)
Fe C18 C19 C15 -58.7(6)
C17 C18 C19 Fe 57.7(7)
C16 C15 C19 C18 -0.2(10)
Pd C15 C19 C18 179.0(8)
Fe C15 C19 C18 59.2(6)
C16 C15 C19 Fe -59.4(6)
Pd C15 C19 Fe 119.8(10)
C16 Fe C19 C18 -80.8(6)
C24 Fe C19 C18 115.4(7)
C22 Fe C19 C18 49.2(18)
C17 Fe C19 C18 -36.2(6)
C15 Fe C19 C18 -119.9(8)
C21 Fe C19 C18 -168.1(8)
C23 Fe C19 C18 75.8(8)
C20 Fe C19 C18 157.6(7)
C16 Fe C19 C15 39.1(5)
C24 Fe C19 C15 -124.7(6)
C22 Fe C19 C15 169.1(14)
C17 Fe C19 C15 83.7(6)
C21 Fe C19 C15 -48.2(11)
C23 Fe C19 C15 -164.3(6)
C18 Fe C19 C15 119.9(8)
C20 Fe C19 C15 -82.5(7)
C16 Fe C20 C24 -167.7(6)
C22 Fe C20 C24 81.9(7)
C17 Fe C20 C24 158.6(15)
C15 Fe C20 C24 -126.1(7)
C19 Fe C20 C24 -83.7(7)
C21 Fe C20 C24 120.2(9)
C23 Fe C20 C24 38.2(6)
C18 Fe C20 C24 -50.8(12)
C16 Fe C20 C21 72.2(7)
C24 Fe C20 C21 -120.2(9)
C22 Fe C20 C21 -38.3(6)
C17 Fe C20 C21 38.4(19)
C15 Fe C20 C21 113.7(6)
C19 Fe C20 C21 156.2(6)
C23 Fe C20 C21 -82.0(7)
C18 Fe C20 C21 -171.0(8)
C24 C20 C21 C22 2.3(11)
Fe C20 C21 C22 60.6(7)
C24 C20 C21 Fe -58.3(7)
C16 Fe C21 C22 115.8(6)
C24 Fe C21 C22 -80.2(7)
C17 Fe C21 C22 74.3(7)
C15 Fe C21 C22 159.8(6)
C19 Fe C21 C22 -166.7(8)
C23 Fe C21 C22 -36.8(6)
C18 Fe C21 C22 46.1(19)
C20 Fe C21 C22 -117.1(9)
C16 Fe C21 C20 -127.2(6)
C24 Fe C21 C20 36.8(6)
C22 Fe C21 C20 117.1(9)
C17 Fe C21 C20 -168.7(6)
C15 Fe C21 C20 -83.1(7)
C19 Fe C21 C20 -49.7(11)
C23 Fe C21 C20 80.2(7)
C18 Fe C21 C20 163.1(15)
C20 C21 C22 C23 -1.1(11)
Fe C21 C22 C23 59.8(7)
C20 C21 C22 Fe -60.9(7)
C16 Fe C22 C21 -81.5(7)
C24 Fe C22 C21 82.7(7)
C17 Fe C22 C21 -126.0(7)
C15 Fe C22 C21 -41.9(11)
C19 Fe C22 C21 153.8(15)
C23 Fe C22 C21 120.5(9)
C18 Fe C22 C21 -166.7(7)
C20 Fe C22 C21 39.0(6)
C16 Fe C22 C23 158.0(6)
C24 Fe C22 C23 -37.7(6)
C17 Fe C22 C23 113.5(7)
C15 Fe C22 C23 -162.4(8)
C19 Fe C22 C23 33.3(19)
C21 Fe C22 C23 -120.5(9)
C18 Fe C22 C23 72.8(8)
C20 Fe C22 C23 -81.5(7)
C21 C22 C23 C24 -0.5(11)
Fe C22 C23 C24 59.3(7)
C21 C22 C23 Fe -59.8(7)
C16 Fe C23 C22 -47.5(12)
C24 Fe C23 C22 118.7(9)
C17 Fe C23 C22 -85.0(7)
C15 Fe C23 C22 150.2(13)
C19 Fe C23 C22 -170.3(6)
C21 Fe C23 C22 36.5(6)
C18 Fe C23 C22 -128.4(7)
C20 Fe C23 C22 80.5(7)
C16 Fe C23 C24 -166.2(9)
C22 Fe C23 C24 -118.7(9)
C17 Fe C23 C24 156.3(7)
C15 Fe C23 C24 31.5(18)
C19 Fe C23 C24 71.0(8)
C21 Fe C23 C24 -82.2(7)
C18 Fe C23 C24 112.9(7)
C20 Fe C23 C24 -38.2(7)
C22 C23 C24 C20 2.0(11)
Fe C23 C24 C20 61.3(7)
C22 C23 C24 Fe -59.4(7)
C21 C20 C24 C23 -2.7(12)
Fe C20 C24 C23 -61.1(7)
C21 C20 C24 Fe 58.5(7)
C16 Fe C24 C23 157.1(14)
C22 Fe C24 C23 37.7(6)
C17 Fe C24 C23 -50.4(12)
C15 Fe C24 C23 -169.8(6)
C19 Fe C24 C23 -128.4(6)
C21 Fe C24 C23 80.8(7)
C18 Fe C24 C23 -86.0(7)
C20 Fe C24 C23 117.9(9)
C16 Fe C24 C20 39.1(18)
C22 Fe C24 C20 -80.2(7)
C17 Fe C24 C20 -168.3(9)
C15 Fe C24 C20 72.3(7)
C19 Fe C24 C20 113.7(7)
C21 Fe C24 C20 -37.2(6)
C23 Fe C24 C20 -117.9(9)
C18 Fe C24 C20 156.0(6)
